data_2229878
loop_
_publ_author_name
'Shen, Fwu Ming'
'Lush, Shie Fu'

_publ_section_title
;
 Poly[[dodecaaquahexakis(\m~2~-pyridine-2,5-dicarboxylato)tricopper(II)diytterbium(III)]
 dihydrate]
;
_journal_coeditor_code XU5166
_journal_issue 4
_journal_name_full 'Acta Crystallographica Section E'
_journal_page_first m406
_journal_page_last m407
_journal_paper_doi 10.1107/S1600536811007446
_journal_volume 67
_journal_year 2011
_chemical_formula_iupac '[Cu3 Yb2 (C7 H3 N O4)6 (H2 O)12], 2H2 O'
_chemical_formula_moiety 'C42 H46 Cu3 N6 O38 Yb2, 2(H2 O)'
_chemical_formula_sum 'C42 H50 Cu3 N6 O40 Yb2'
_chemical_formula_weight 1815.58
_chemical_name_systematic
;
Poly[[dodecaaquahexakis(\m~2~-pyridine-2,5-
dicarboxylato)tricopper(II)diytterbium(III)] dihydrate]
;
_space_group_IT_number 2
_symmetry_cell_setting triclinic
_symmetry_space_group_name_Hall '-P 1'
_symmetry_space_group_name_H-M 'P -1'
_atom_sites_solution_hydrogens geom
_atom_sites_solution_primary direct
_atom_sites_solution_secondary difmap
_audit_creation_method SHELXL-97
_cell_angle_alpha 72.5340(10)
_cell_angle_beta 76.3300(10)
_cell_angle_gamma 80.1660(10)
_cell_formula_units_Z 1
_cell_length_a 7.3486(4)
_cell_length_b 13.5417(7)
_cell_length_c 15.1244(8)
_cell_measurement_reflns_used 7576
_cell_measurement_temperature 295(2)
_cell_measurement_theta_max 25.0
_cell_measurement_theta_min 2.5
_cell_volume 1386.89(13)
_computing_cell_refinement 'SAINT (Bruker, 2007)'
_computing_data_collection 'SMART (Bruker, 2007)'
_computing_data_reduction 'SAINT (Bruker, 2007)'
_computing_molecular_graphics 'PLATON (Spek, 2009)'
_computing_publication_material 'PLATON (Spek, 2009)'
_computing_structure_refinement 'SHELXTL (Sheldrick, 2008)'
_computing_structure_solution 'SHELXTL (Sheldrick, 2008)'
_diffrn_ambient_temperature 295(2)
_diffrn_detector_area_resol_mean 9
_diffrn_measured_fraction_theta_full 0.999
_diffrn_measured_fraction_theta_max 0.959
_diffrn_measurement_device_type 'Bruker SMART 1000 CCD area-detector'
_diffrn_measurement_method '\f and \w'
_diffrn_radiation_monochromator graphite
_diffrn_radiation_source 'fine-focus sealed tube'
_diffrn_radiation_type MoK\a
_diffrn_radiation_wavelength 0.71073
_diffrn_reflns_av_R_equivalents 0.0437
_diffrn_reflns_av_sigmaI/netI 0.0528
_diffrn_reflns_limit_h_max 9
_diffrn_reflns_limit_h_min -9
_diffrn_reflns_limit_k_max 18
_diffrn_reflns_limit_k_min -18
_diffrn_reflns_limit_l_max 20
_diffrn_reflns_limit_l_min -20
_diffrn_reflns_number 14910
_diffrn_reflns_theta_full 25.00
_diffrn_reflns_theta_max 28.34
_diffrn_reflns_theta_min 1.44
_diffrn_standards_number 0
_exptl_absorpt_coefficient_mu 4.591
_exptl_absorpt_correction_T_max 0.97331
_exptl_absorpt_correction_T_min 0.73884
_exptl_absorpt_correction_type multi-scan
_exptl_absorpt_process_details '(SADABS; Bruker, 2001)'
_exptl_crystal_colour Blue
_exptl_crystal_density_diffrn 2.174
_exptl_crystal_density_method 'not measured'
_exptl_crystal_description Columnar
_exptl_crystal_F_000 891
_exptl_crystal_size_max 0.13
_exptl_crystal_size_mid 0.08
_exptl_crystal_size_min 0.05
_refine_diff_density_max 1.008
_refine_diff_density_min -1.675
_refine_ls_extinction_method none
_refine_ls_goodness_of_fit_ref 1.227
_refine_ls_hydrogen_treatment constr
_refine_ls_matrix_type full
_refine_ls_number_parameters 421
_refine_ls_number_reflns 6624
_refine_ls_number_restraints 0
_refine_ls_restrained_S_all 1.227
_refine_ls_R_factor_all 0.0592
_refine_ls_R_factor_gt 0.0491
_refine_ls_shift/su_max 0.001
_refine_ls_shift/su_mean 0.000
_refine_ls_structure_factor_coef Fsqd
_refine_ls_weighting_details 'calc w=1/[\s^2^(Fo^2^)+(0.0190P)^2^+3.1503P] where P=(Fo^2^+2Fc^2^)/3'
_refine_ls_weighting_scheme calc
_refine_ls_wR_factor_gt 0.0809
_refine_ls_wR_factor_ref 0.0833
_reflns_number_gt 6010
_reflns_number_total 6624
_reflns_threshold_expression I>2sigma(I)
_cod_data_source_file xu5166.cif
_cod_data_source_block I
_cod_database_code 2229878
_cod_database_fobs_code 2229878

loop_
_symmetry_equiv_pos_as_xyz
'x, y, z'
'-x, -y, -z'

loop_
_atom_site_type_symbol
_atom_site_label
_atom_site_fract_x
_atom_site_fract_y
_atom_site_fract_z
_atom_site_U_iso_or_equiv
_atom_site_adp_type
_atom_site_calc_flag
_atom_site_refinement_flags
_atom_site_occupancy
_atom_site_disorder_assembly
_atom_site_disorder_group
Yb Yb1 0.46140(3) 0.553608(18) 0.188850(15) 0.01980(7) Uani d . 1 . .
Cu Cu1 0.55405(9) 0.88959(5) -0.15334(4) 0.02228(15) Uani d . 1 . .
Cu Cu2 0.5000 0.0000 0.5000 0.0251(2) Uani d S 1 . .
O O1 0.3238(6) 0.7999(3) -0.1743(3) 0.0346(10) Uani d . 1 . .
H H1A 0.2626 0.8487 -0.2052 0.052 Uiso d . 1 . .
H H1B 0.2574 0.7825 -0.1215 0.052 Uiso d . 1 . .
O O2 0.5782(7) 0.6367(4) 0.2722(3) 0.0489(12) Uani d . 1 . .
H H2A 0.6913 0.6273 0.2718 0.073 Uiso d . 1 . .
H H2B 0.5274 0.6672 0.3126 0.073 Uiso d . 1 . .
O O3 0.1694(6) 0.6205(3) 0.2490(3) 0.0416(12) Uani d . 1 . .
H H3A 0.1014 0.6001 0.3008 0.062 Uiso d . 1 . .
H H3B 0.1087 0.6689 0.2174 0.062 Uiso d . 1 . .
O O4 0.2936(5) 0.5798(3) 0.0631(3) 0.0280(9) Uani d . 1 . .
H H4A 0.2306 0.6367 0.0528 0.042 Uiso d . 1 . .
H H4B 0.2172 0.5369 0.0803 0.042 Uiso d . 1 . .
O O5 0.6992(5) 0.5902(3) 0.0603(3) 0.0322(10) Uani d . 1 . .
H H5A 0.8033 0.5564 0.0583 0.048 Uiso d . 1 . .
H H5B 0.7171 0.6486 0.0256 0.048 Uiso d . 1 . .
O O6 0.4981(6) 0.4061(3) 0.1308(3) 0.0329(9) Uani d . 1 . .
H H6A 0.5319 0.3489 0.1639 0.049 Uiso d . 1 . .
H H6B 0.5320 0.4054 0.0754 0.049 Uiso d . 1 . .
O O7 0.4094(5) 0.7414(3) 0.1179(2) 0.0276(9) Uani d . 1 . .
O O8 0.5572(5) 0.7817(3) -0.0331(2) 0.0249(8) Uani d . 1 . .
O O9 -0.0731(6) 1.2456(3) -0.0036(3) 0.0334(10) Uani d . 1 . .
O O10 0.0874(6) 1.2581(3) -0.1509(3) 0.0387(11) Uani d . 1 . .
O O15 0.3506(6) 0.4262(3) 0.3191(3) 0.0395(11) Uani d . 1 . .
O O16 0.0621(7) 0.4704(4) 0.3939(3) 0.0575(15) Uani d . 1 . .
O O19 0.3979(9) 0.7458(4) 0.3914(4) 0.0710(18) Uani d . 1 . .
H H19A 0.3762 0.7083 0.4458 0.107 Uiso d . 1 . .
H H19B 0.3669 0.8059 0.3945 0.107 Uiso d . 1 . .
O O20 -0.3399(9) 0.4351(5) 0.4577(4) 0.085(2) Uani d . 1 . .
H H20A -0.3755 0.4648 0.4079 0.128 Uiso d . 1 . .
H H20B -0.2285 0.4429 0.4499 0.128 Uiso d . 1 . .
N N1 0.3689(6) 0.9653(3) -0.0721(3) 0.0181(9) Uani d . 1 . .
N N3 0.3478(6) 0.1321(3) 0.5096(3) 0.0227(9) Uani d . 1 . .
C C1 0.2791(7) 1.0610(4) -0.0974(4) 0.0222(11) Uani d . 1 . .
H H1C 0.2999 1.0985 -0.1608 0.027 Uiso calc R 1 . .
C C2 0.1559(7) 1.1059(4) -0.0317(4) 0.0197(10) Uani d . 1 . .
C C3 0.1278(7) 1.0499(4) 0.0627(4) 0.0233(11) Uani d . 1 . .
H H3C 0.0490 1.0791 0.1083 0.028 Uiso calc R 1 . .
C C4 0.2181(7) 0.9499(4) 0.0887(3) 0.0218(11) Uani d . 1 . .
H H4C 0.1987 0.9106 0.1515 0.026 Uiso calc R 1 . .
C C5 0.3377(7) 0.9099(4) 0.0192(3) 0.0177(10) Uani d . 1 . .
C C6 0.4413(7) 0.8016(4) 0.0383(3) 0.0186(10) Uani d . 1 . .
C C7 0.0495(7) 1.2123(4) -0.0651(4) 0.0249(12) Uani d . 1 . .
C C15 0.3497(8) 0.2265(4) 0.4463(4) 0.0238(11) Uani d . 1 . .
H H15A 0.4393 0.2362 0.3904 0.029 Uiso calc R 1 . .
C C16 0.2210(8) 0.3089(4) 0.4630(4) 0.0272(12) Uani d . 1 . .
C C17 0.0938(9) 0.2969(5) 0.5474(4) 0.0359(15) Uani d . 1 . .
H H17A 0.0073 0.3523 0.5596 0.043 Uiso calc R 1 . .
C C18 0.0968(9) 0.2009(5) 0.6140(4) 0.0349(14) Uani d . 1 . .
H H18A 0.0148 0.1912 0.6723 0.042 Uiso calc R 1 . .
C C19 0.2225(8) 0.1209(4) 0.5924(4) 0.0256(12) Uani d . 1 . .
C C20 0.2115(8) 0.4112(4) 0.3869(4) 0.0306(13) Uani d . 1 . .
C C21 0.2323(8) 0.0112(4) 0.6572(4) 0.0254(12) Uani d . 1 . .
O O17 0.3522(6) -0.0560(3) 0.6238(2) 0.0290(9) Uani d . 1 . .
O O18 0.1287(6) -0.0081(3) 0.7352(3) 0.0364(10) Uani d . 1 . .
O O13 0.7259(5) 0.4452(3) 0.2402(3) 0.0305(9) Uani d . 1 . .
C C14 0.8891(8) 0.4189(4) 0.2009(4) 0.0257(12) Uani d . 1 . .
O O14 0.9801(6) 0.4704(3) 0.1242(3) 0.0385(11) Uani d . 1 . .
C C9 0.9846(7) 0.3138(4) 0.2468(4) 0.0226(11) Uani d . 1 . .
C C8 1.1424(8) 0.2750(4) 0.1928(4) 0.0255(12) Uani d . 1 . .
H H8A 1.1890 0.3162 0.1329 0.031 Uiso calc R 1 . .
C C10 0.9196(8) 0.2533(5) 0.3365(4) 0.0281(12) Uani d . 1 . .
H H10A 0.8130 0.2777 0.3744 0.034 Uiso calc R 1 . .
N N2 1.2312(6) 0.1808(3) 0.2233(3) 0.0234(10) Uani d . 1 . .
C C11 1.0135(8) 0.1559(4) 0.3702(4) 0.0259(12) Uani d . 1 . .
H H11A 0.9733 0.1152 0.4312 0.031 Uiso calc R 1 . .
C C12 1.1666(7) 0.1212(4) 0.3115(3) 0.0212(11) Uani d . 1 . .
C C13 1.2777(8) 0.0148(4) 0.3346(4) 0.0255(12) Uani d . 1 . .
O O11 1.4056(5) -0.0058(3) 0.2658(2) 0.0277(9) Uani d . 1 . .
O O12 1.2456(6) -0.0441(3) 0.4144(3) 0.0398(11) Uani d . 1 . .

loop_
_atom_site_aniso_label
_atom_site_aniso_U_11
_atom_site_aniso_U_22
_atom_site_aniso_U_33
_atom_site_aniso_U_12
_atom_site_aniso_U_13
_atom_site_aniso_U_23
Yb1 0.01978(12) 0.01595(11) 0.01753(11) 0.00351(8) -0.00040(8) -0.00100(8)
Cu1 0.0237(3) 0.0165(3) 0.0195(3) 0.0044(3) 0.0007(2) -0.0018(2)
Cu2 0.0298(5) 0.0168(4) 0.0217(4) 0.0030(4) -0.0021(4) -0.0002(4)
O1 0.038(2) 0.026(2) 0.038(2) 0.0019(18) -0.0167(19) -0.0017(18)
O2 0.046(3) 0.059(3) 0.051(3) 0.016(2) -0.021(2) -0.033(2)
O3 0.033(2) 0.033(2) 0.033(2) 0.0115(19) 0.0083(18) 0.0084(18)
O4 0.029(2) 0.0157(18) 0.037(2) 0.0018(16) -0.0095(17) -0.0048(16)
O5 0.026(2) 0.024(2) 0.031(2) 0.0091(17) 0.0019(16) 0.0034(17)
O6 0.044(3) 0.020(2) 0.031(2) 0.0068(18) -0.0084(18) -0.0072(17)
O7 0.033(2) 0.0200(19) 0.0212(18) 0.0013(16) -0.0008(16) 0.0003(15)
O8 0.028(2) 0.0149(18) 0.0239(18) 0.0081(15) -0.0009(15) -0.0035(15)
O9 0.035(2) 0.023(2) 0.035(2) 0.0063(18) -0.0026(18) -0.0064(17)
O10 0.039(3) 0.029(2) 0.033(2) 0.0116(19) -0.0024(19) 0.0016(18)
O15 0.033(2) 0.024(2) 0.037(2) 0.0072(18) 0.0082(19) 0.0093(18)
O16 0.048(3) 0.035(3) 0.053(3) 0.018(2) 0.016(2) 0.011(2)
O19 0.100(5) 0.042(3) 0.059(3) 0.010(3) 0.002(3) -0.021(3)
O20 0.080(5) 0.083(5) 0.069(4) 0.009(4) -0.001(3) -0.005(3)
N1 0.017(2) 0.014(2) 0.022(2) 0.0012(17) -0.0024(16) -0.0055(16)
N3 0.024(2) 0.020(2) 0.022(2) 0.0002(19) -0.0041(18) -0.0038(18)
C1 0.023(3) 0.019(3) 0.020(2) -0.001(2) -0.004(2) 0.000(2)
C2 0.015(2) 0.017(2) 0.029(3) 0.000(2) -0.008(2) -0.007(2)
C3 0.018(3) 0.026(3) 0.027(3) 0.001(2) -0.002(2) -0.012(2)
C4 0.021(3) 0.025(3) 0.018(2) -0.003(2) -0.002(2) -0.005(2)
C5 0.016(2) 0.016(2) 0.021(2) -0.0014(19) -0.0055(19) -0.0034(19)
C6 0.018(3) 0.016(2) 0.023(2) -0.001(2) -0.009(2) -0.0022(19)
C7 0.020(3) 0.021(3) 0.033(3) -0.004(2) -0.006(2) -0.004(2)
C15 0.026(3) 0.022(3) 0.018(2) -0.002(2) -0.002(2) 0.001(2)
C16 0.034(3) 0.017(3) 0.024(3) -0.003(2) 0.000(2) -0.002(2)
C17 0.042(4) 0.023(3) 0.030(3) 0.008(3) 0.004(3) -0.005(2)
C18 0.039(4) 0.030(3) 0.023(3) 0.001(3) 0.009(2) -0.002(2)
C19 0.032(3) 0.021(3) 0.018(2) -0.002(2) -0.001(2) -0.001(2)
C20 0.031(3) 0.021(3) 0.029(3) 0.004(2) 0.001(2) 0.001(2)
C21 0.031(3) 0.020(3) 0.022(3) -0.003(2) -0.006(2) 0.000(2)
O17 0.037(2) 0.0181(19) 0.0229(19) 0.0017(17) -0.0011(16) 0.0010(15)
O18 0.045(3) 0.029(2) 0.023(2) -0.0034(19) 0.0053(18) 0.0012(17)
O13 0.022(2) 0.034(2) 0.027(2) 0.0098(17) -0.0028(16) -0.0050(17)
C14 0.026(3) 0.022(3) 0.029(3) 0.003(2) -0.005(2) -0.009(2)
O14 0.025(2) 0.030(2) 0.039(2) 0.0053(18) 0.0023(18) 0.0106(18)
C9 0.020(3) 0.019(3) 0.030(3) 0.000(2) -0.006(2) -0.008(2)
C8 0.024(3) 0.024(3) 0.021(3) 0.000(2) 0.002(2) -0.002(2)
C10 0.022(3) 0.035(3) 0.024(3) 0.004(2) 0.001(2) -0.011(2)
N2 0.023(2) 0.019(2) 0.023(2) 0.0028(18) -0.0005(18) -0.0028(18)
C11 0.026(3) 0.028(3) 0.021(3) -0.003(2) -0.002(2) -0.006(2)
C12 0.024(3) 0.021(3) 0.017(2) -0.001(2) -0.004(2) -0.001(2)
C13 0.027(3) 0.020(3) 0.025(3) 0.002(2) -0.006(2) -0.002(2)
O11 0.031(2) 0.0202(19) 0.0208(18) 0.0051(16) 0.0036(16) -0.0004(15)
O12 0.044(3) 0.035(2) 0.023(2) 0.007(2) 0.0023(18) 0.0049(18)

loop_
_atom_type_symbol
_atom_type_description
_atom_type_scat_dispersion_real
_atom_type_scat_dispersion_imag
_atom_type_scat_source
C C 0.0033 0.0016 'International Tables Vol C Tables 4.2.6.8 and 6.1.1.4'
H H 0.0000 0.0000 'International Tables Vol C Tables 4.2.6.8 and 6.1.1.4'
N N 0.0061 0.0033 'International Tables Vol C Tables 4.2.6.8 and 6.1.1.4'
O O 0.0106 0.0060 'International Tables Vol C Tables 4.2.6.8 and 6.1.1.4'
Cu Cu 0.3201 1.2651 'International Tables Vol C Tables 4.2.6.8 and 6.1.1.4'
Yb Yb -0.3850 5.5486 'International Tables Vol C Tables 4.2.6.8 and 6.1.1.4'

loop_
_geom_angle_atom_site_label_1
_geom_angle_atom_site_label_2
_geom_angle_atom_site_label_3
_geom_angle_site_symmetry_1
_geom_angle_site_symmetry_3
_geom_angle
_geom_angle_publ_flag
O3 Yb1 O5 . . 140.82(13) ?
O3 Yb1 O15 . . 74.65(14) ?
O5 Yb1 O15 . . 143.99(14) ?
O3 Yb1 O2 . . 87.37(17) ?
O5 Yb1 O2 . . 93.59(17) ?
O15 Yb1 O2 . . 94.33(18) ?
O3 Yb1 O6 . . 120.10(16) ?
O5 Yb1 O6 . . 77.53(15) ?
O15 Yb1 O6 . . 76.43(15) ?
O2 Yb1 O6 . . 146.13(15) ?
O3 Yb1 O13 . . 140.12(13) ?
O5 Yb1 O13 . . 76.19(13) ?
O15 Yb1 O13 . . 72.76(14) ?
O2 Yb1 O13 . . 72.90(15) ?
O6 Yb1 O13 . . 73.24(14) ?
O3 Yb1 O4 . . 77.38(15) ?
O5 Yb1 O4 . . 79.41(14) ?
O15 Yb1 O4 . . 111.93(15) ?
O2 Yb1 O4 . . 144.31(15) ?
O6 Yb1 O4 . . 66.81(13) ?
O13 Yb1 O4 . . 136.66(13) ?
O3 Yb1 O7 . . 68.67(13) ?
O5 Yb1 O7 . . 74.46(13) ?
O15 Yb1 O7 . . 141.10(13) ?
O2 Yb1 O7 . . 71.91(15) ?
O6 Yb1 O7 . . 133.87(13) ?
O13 Yb1 O7 . . 131.94(14) ?
O4 Yb1 O7 . . 72.50(13) ?
O11 Cu1 N2 2_765 2_765 83.59(16) ?
O11 Cu1 O8 2_765 . 168.02(17) ?
N2 Cu1 O8 2_765 . 94.15(16) ?
O11 Cu1 N1 2_765 . 97.55(16) ?
N2 Cu1 N1 2_765 . 170.26(18) ?
O8 Cu1 N1 . . 82.73(15) ?
O11 Cu1 O1 2_765 . 105.91(15) ?
N2 Cu1 O1 2_765 . 95.56(17) ?
O8 Cu1 O1 . . 86.00(15) ?
N1 Cu1 O1 . . 93.43(16) ?
O17 Cu2 O17 . 2_656 180.0 ?
O17 Cu2 N3 . 2_656 95.81(16) ?
O17 Cu2 N3 2_656 2_656 84.19(16) ?
O17 Cu2 N3 . . 84.19(16) ?
O17 Cu2 N3 2_656 . 95.81(16) ?
N3 Cu2 N3 2_656 . 180.0(3) ?
Cu1 O1 H1A . . 100.1 ?
Cu1 O1 H1B . . 104.2 ?
H1A O1 H1B . . 106.2 ?
Yb1 O2 H2A . . 118.6 ?
Yb1 O2 H2B . . 132.6 ?
H2A O2 H2B . . 107.7 ?
Yb1 O3 H3A . . 129.8 ?
Yb1 O3 H3B . . 122.7 ?
H3A O3 H3B . . 107.3 ?
Yb1 O4 H4A . . 112.3 ?
Yb1 O4 H4B . . 108.2 ?
H4A O4 H4B . . 105.2 ?
Yb1 O5 H5A . . 122.2 ?
Yb1 O5 H5B . . 125.1 ?
H5A O5 H5B . . 105.8 ?
Yb1 O6 H6A . . 119.0 ?
Yb1 O6 H6B . . 126.0 ?
H6A O6 H6B . . 108.2 ?
C6 O7 Yb1 . . 136.8(3) ?
C6 O8 Cu1 . . 115.5(3) ?
C20 O15 Yb1 . . 140.2(4) ?
H19A O19 H19B . . 106.7 ?
H20A O20 H20B . . 108.0 ?
C1 N1 C5 . . 119.6(4) ?
C1 N1 Cu1 . . 128.1(3) ?
C5 N1 Cu1 . . 112.3(3) ?
C15 N3 C19 . . 118.6(5) ?
C15 N3 Cu2 . . 129.5(4) ?
C19 N3 Cu2 . . 111.9(3) ?
N1 C1 C2 . . 121.8(5) ?
N1 C1 H1C . . 119.1 ?
C2 C1 H1C . . 119.1 ?
C3 C2 C1 . . 118.6(5) ?
C3 C2 C7 . . 121.8(5) ?
C1 C2 C7 . . 119.6(4) ?
C2 C3 C4 . . 119.6(5) ?
C2 C3 H3C . . 120.2 ?
C4 C3 H3C . . 120.2 ?
C5 C4 C3 . . 118.6(5) ?
C5 C4 H4C . . 120.7 ?
C3 C4 H4C . . 120.7 ?
N1 C5 C4 . . 121.8(4) ?
N1 C5 C6 . . 114.6(4) ?
C4 C5 C6 . . 123.5(4) ?
O7 C6 O8 . . 125.8(5) ?
O7 C6 C5 . . 119.7(5) ?
O8 C6 C5 . . 114.5(4) ?
O10 C7 O9 . . 125.6(5) ?
O10 C7 C2 . . 117.4(5) ?
O9 C7 C2 . . 117.0(5) ?
N3 C15 C16 . . 121.1(5) ?
N3 C15 H15A . . 119.5 ?
C16 C15 H15A . . 119.5 ?
C17 C16 C15 . . 120.0(5) ?
C17 C16 C20 . . 119.6(5) ?
C15 C16 C20 . . 120.4(5) ?
C16 C17 C18 . . 118.8(5) ?
C16 C17 H17A . . 120.6 ?
C18 C17 H17A . . 120.6 ?
C19 C18 C17 . . 118.7(5) ?
C19 C18 H18A . . 120.6 ?
C17 C18 H18A . . 120.6 ?
N3 C19 C18 . . 122.7(5) ?
N3 C19 C21 . . 113.7(5) ?
C18 C19 C21 . . 123.6(5) ?
O16 C20 O15 . . 125.6(5) ?
O16 C20 C16 . . 117.0(5) ?
O15 C20 C16 . . 117.2(5) ?
O18 C21 O17 . . 124.7(5) ?
O18 C21 C19 . . 119.8(5) ?
O17 C21 C19 . . 115.5(4) ?
C21 O17 Cu2 . . 114.7(3) ?
C14 O13 Yb1 . . 135.2(3) ?
O13 C14 O14 . . 125.9(5) ?
O13 C14 C9 . . 117.7(5) ?
O14 C14 C9 . . 116.4(5) ?
C8 C9 C10 . . 118.3(5) ?
C8 C9 C14 . . 117.0(5) ?
C10 C9 C14 . . 124.6(5) ?
N2 C8 C9 . . 122.4(5) ?
N2 C8 H8A . . 118.8 ?
C9 C8 H8A . . 118.8 ?
C9 C10 C11 . . 119.9(5) ?
C9 C10 H10A . . 120.0 ?
C11 C10 H10A . . 120.0 ?
C8 N2 C12 . . 119.2(4) ?
C8 N2 Cu1 . 2_765 127.6(4) ?
C12 N2 Cu1 . 2_765 113.1(3) ?
C12 C11 C10 . . 118.5(5) ?
C12 C11 H11A . . 120.8 ?
C10 C11 H11A . . 120.8 ?
N2 C12 C11 . . 121.6(5) ?
N2 C12 C13 . . 113.0(4) ?
C11 C12 C13 . . 125.3(5) ?
O12 C13 O11 . . 124.6(5) ?
O12 C13 C12 . . 120.2(5) ?
O11 C13 C12 . . 115.2(4) ?
C13 O11 Cu1 . 2_765 114.7(3) ?

loop_
_geom_bond_atom_site_label_1
_geom_bond_atom_site_label_2
_geom_bond_site_symmetry_2
_geom_bond_distance
_geom_bond_publ_flag
Yb1 O2 . 2.299(5) yes
Yb1 O3 . 2.272(4) yes
Yb1 O4 . 2.411(4) yes
Yb1 O5 . 2.278(4) yes
Yb1 O6 . 2.364(4) yes
Yb1 O7 . 2.447(3) yes
Yb1 O13 . 2.364(4) yes
Yb1 O15 . 2.281(4) yes
Cu1 N1 . 1.975(4) yes
Cu1 N2 2_765 1.955(4) yes
Cu1 O1 . 2.372(4) yes
Cu1 O8 . 1.964(3) yes
Cu1 O11 2_765 1.943(3) yes
Cu2 N3 2_656 1.967(4) .
Cu2 N3 . 1.967(4) yes
Cu2 O17 . 1.931(4) yes
Cu2 O17 2_656 1.931(4) .
O1 H1A . 0.8187 ?
O1 H1B . 0.8198 ?
O2 H2A . 0.8178 ?
O2 H2B . 0.8205 ?
O3 H3A . 0.8205 ?
O3 H3B . 0.8178 ?
O4 H4A . 0.8202 ?
O4 H4B . 0.8200 ?
O5 H5A . 0.8202 ?
O5 H5B . 0.8202 ?
O6 H6A . 0.8201 ?
O6 H6B . 0.8196 ?
O7 C6 . 1.230(6) ?
O8 C6 . 1.275(6) ?
O9 C7 . 1.264(6) ?
O10 C7 . 1.245(6) ?
O15 C20 . 1.260(6) ?
O16 C20 . 1.247(7) ?
O19 H19A . 0.8211 ?
O19 H19B . 0.8196 ?
O20 H20A . 0.8200 ?
O20 H20B . 0.8196 ?
N1 C1 . 1.338(6) ?
N1 C5 . 1.345(6) ?
N3 C15 . 1.347(6) ?
N3 C19 . 1.351(7) ?
C1 C2 . 1.388(7) ?
C1 H1C . 0.9300 ?
C2 C3 . 1.386(7) ?
C2 C7 . 1.518(7) ?
C3 C4 . 1.388(7) ?
C3 H3C . 0.9300 ?
C4 C5 . 1.384(7) ?
C4 H4C . 0.9300 ?
C5 C6 . 1.510(7) ?
C15 C16 . 1.379(7) ?
C15 H15A . 0.9300 ?
C16 C17 . 1.376(7) ?
C16 C20 . 1.515(7) ?
C17 C18 . 1.386(8) ?
C17 H17A . 0.9300 ?
C18 C19 . 1.365(8) ?
C18 H18A . 0.9300 ?
C19 C21 . 1.516(7) ?
C21 O18 . 1.224(6) ?
C21 O17 . 1.285(6) ?
O13 C14 . 1.250(6) ?
C14 O14 . 1.259(6) ?
C14 C9 . 1.516(7) ?
C9 C8 . 1.374(7) ?
C9 C10 . 1.378(7) ?
C8 N2 . 1.331(7) ?
C8 H8A . 0.9300 ?
C10 C11 . 1.388(8) ?
C10 H10A . 0.9300 ?
N2 C12 . 1.356(6) ?
N2 Cu1 2_765 1.955(4) ?
C11 C12 . 1.369(7) ?
C11 H11A . 0.9300 ?
C12 C13 . 1.514(7) ?
C13 O12 . 1.225(6) ?
C13 O11 . 1.291(6) ?
O11 Cu1 2_765 1.943(3) ?

loop_
_geom_hbond_atom_site_label_D
_geom_hbond_atom_site_label_H
_geom_hbond_atom_site_label_A
_geom_hbond_site_symmetry_A
_geom_hbond_distance_DH
_geom_hbond_distance_HA
_geom_hbond_distance_DA
_geom_hbond_angle_DHA
_geom_hbond_publ_flag
O1 H1A O17 1_564 0.82 2.50 3.072(5) 128 yes
O1 H1A O18 1_564 0.82 2.06 2.865(6) 166 yes
O1 H1B O9 2_575 0.82 2.02 2.840(6) 173 yes
O2 H2A O10 2_675 0.82 2.48 2.988(7) 121 yes
O2 H2B O19 . 0.82 1.83 2.644(8) 173 yes
O3 H3A O16 . 0.82 1.91 2.572(6) 137 yes
O3 H3B O10 2_575 0.82 1.91 2.695(6) 159 yes
O4 H4A O9 2_575 0.82 1.87 2.670(6) 165 yes
O4 H4B O14 1_455 0.82 1.98 2.774(6) 163 yes
O5 H5A O14 . 0.82 1.85 2.586(6) 148 yes
O5 H5B O8 . 0.82 2.06 2.717(6) 137 yes
O6 H6A O1 2_665 0.82 2.09 2.826(6) 149 yes
O6 H6B O4 2_665 0.82 2.15 2.936(6) 160 yes
O19 H19A O20 2_566 0.82 2.06 2.816(8) 152 yes
O19 H19B O12 1_465 0.82 2.15 2.965(7) 171 yes
O20 H20A O13 1_455 0.82 2.55 3.174(7) 134 yes
O20 H20B O16 . 0.82 2.15 2.957(9) 166 yes
C3 H3C O18 2_566 0.93 2.42 3.134(7) 134 .
C11 H11A O12 2_756 0.93 2.52 3.409(7) 159 .

loop_
_geom_torsion_atom_site_label_1
_geom_torsion_atom_site_label_2
_geom_torsion_atom_site_label_3
_geom_torsion_atom_site_label_4
_geom_torsion_site_symmetry_1
_geom_torsion_site_symmetry_2
_geom_torsion_site_symmetry_3
_geom_torsion_site_symmetry_4
_geom_torsion
_geom_torsion_publ_flag
O2 Yb1 O7 C6 . . . . 128.6(5) no
O3 Yb1 O7 C6 . . . . -137.1(5) no
O4 Yb1 O7 C6 . . . . -54.1(5) no
O5 Yb1 O7 C6 . . . . 29.4(5) no
O6 Yb1 O7 C6 . . . . -25.3(6) no
O13 Yb1 O7 C6 . . . . 83.7(5) no
O15 Yb1 O7 C6 . . . . -157.6(5) no
O2 Yb1 O13 C14 . . . . -109.4(5) no
O3 Yb1 O13 C14 . . . . -173.1(5) no
O4 Yb1 O13 C14 . . . . 46.4(6) no
O5 Yb1 O13 C14 . . . . -11.1(5) no
O6 Yb1 O13 C14 . . . . 69.8(5) no
O7 Yb1 O13 C14 . . . . -64.9(6) no
O15 Yb1 O13 C14 . . . . 150.4(6) no
O2 Yb1 O15 C20 . . . . 80.6(6) no
O3 Yb1 O15 C20 . . . . -5.5(6) no
O4 Yb1 O15 C20 . . . . -74.7(6) no
O5 Yb1 O15 C20 . . . . -177.2(5) no
O6 Yb1 O15 C20 . . . . -132.4(6) no
O7 Yb1 O15 C20 . . . . 14.3(7) no
O13 Yb1 O15 C20 . . . . 151.2(6) no
O1 Cu1 O8 C6 . . . . -90.2(4) no
N1 Cu1 O8 C6 . . . . 3.8(4) no
N2 Cu1 O8 C6 2_765 . . . 174.6(4) no
O1 Cu1 N1 C1 . . . . -95.5(5) no
O1 Cu1 N1 C5 . . . . 85.5(4) no
O8 Cu1 N1 C1 . . . . 179.0(5) no
O8 Cu1 N1 C5 . . . . -0.1(4) no
O11 Cu1 N1 C1 2_765 . . . 11.1(5) no
O11 Cu1 N1 C5 2_765 . . . -168.0(4) no
O1 Cu1 O11 C13 . . 2_765 2_765 -88.6(4) no
N1 Cu1 O11 C13 . . 2_765 2_765 175.6(4) no
O1 Cu1 N2 C8 . . 2_765 2_765 -79.9(5) no
O1 Cu1 N2 C12 . . 2_765 2_765 103.0(4) no
O8 Cu1 N2 C8 . . 2_765 2_765 6.6(5) no
O8 Cu1 N2 C12 . . 2_765 2_765 -170.6(4) no
N3 Cu2 O17 C21 . . . . -1.5(4) no
O12 Cu2 O17 C21 1_455 . . . -92.1(4) no
N3 Cu2 O17 C21 2_656 . . . 178.5(4) no
O12 Cu2 O17 C21 2_756 . . . 88.0(4) no
O17 Cu2 N3 C15 . . . . -178.0(5) no
O17 Cu2 N3 C19 . . . . 0.2(4) no
O12 Cu2 N3 C15 1_455 . . . -86.7(5) no
O12 Cu2 N3 C19 1_455 . . . 91.5(4) no
O17 Cu2 N3 C15 2_656 . . . 2.0(5) no
O17 Cu2 N3 C19 2_656 . . . -179.8(4) no
O12 Cu2 N3 C15 2_756 . . . 93.3(5) no
O12 Cu2 N3 C19 2_756 . . . -88.6(4) no
Yb1 O7 C6 O8 . . . . -17.4(9) no
Yb1 O7 C6 C5 . . . . 162.5(4) no
Cu1 O8 C6 O7 . . . . 173.5(4) no
Cu1 O8 C6 C5 . . . . -6.4(6) no
Cu1 O11 C13 O12 2_765 . . . -171.8(5) no
Cu1 O11 C13 C12 2_765 . . . 7.0(6) no
Cu2 O12 C13 O11 1_655 . . . 85.5(6) no
Cu2 O12 C13 C12 1_655 . . . -93.1(5) no
Yb1 O13 C14 O14 . . . . 25.3(9) no
Yb1 O13 C14 C9 . . . . -152.0(4) no
Yb1 O15 C20 O16 . . . . 11.1(10) no
Yb1 O15 C20 C16 . . . . -173.6(4) no
Cu2 O17 C21 O18 . . . . -178.2(5) no
Cu2 O17 C21 C19 . . . . 2.4(6) no
Cu1 N1 C1 C2 . . . . -178.0(4) no
C5 N1 C1 C2 . . . . 1.0(8) no
Cu1 N1 C5 C4 . . . . 177.6(4) no
Cu1 N1 C5 C6 . . . . -3.1(6) no
C1 N1 C5 C4 . . . . -1.5(8) no
C1 N1 C5 C6 . . . . 177.7(5) no
C12 N2 C8 C9 . . . . -1.3(8) no
Cu1 N2 C8 C9 2_765 . . . 175.7(4) no
C8 N2 C12 C11 . . . . -0.6(8) no
C8 N2 C12 C13 . . . . 177.9(5) no
Cu1 N2 C12 C11 2_765 . . . -178.0(4) no
Cu1 N2 C12 C13 2_765 . . . 0.5(6) no
Cu2 N3 C15 C16 . . . . 174.8(4) no
C19 N3 C15 C16 . . . . -3.2(8) no
Cu2 N3 C19 C18 . . . . -177.7(5) no
Cu2 N3 C19 C21 . . . . 1.0(6) no
C15 N3 C19 C18 . . . . 0.7(9) no
C15 N3 C19 C21 . . . . 179.4(5) no
N1 C1 C2 C3 . . . . 0.8(8) no
N1 C1 C2 C7 . . . . -176.6(5) no
C1 C2 C3 C4 . . . . -2.0(8) no
C7 C2 C3 C4 . . . . 175.3(5) no
C1 C2 C7 O9 . . . . 173.9(5) no
C1 C2 C7 O10 . . . . -4.5(8) no
C3 C2 C7 O9 . . . . -3.4(8) no
C3 C2 C7 O10 . . . . 178.2(5) no
C2 C3 C4 C5 . . . . 1.5(8) no
C3 C4 C5 N1 . . . . 0.3(8) no
C3 C4 C5 C6 . . . . -178.9(5) no
N1 C5 C6 O7 . . . . -173.5(5) no
N1 C5 C6 O8 . . . . 6.4(7) no
C4 C5 C6 O7 . . . . 5.7(8) no
C4 C5 C6 O8 . . . . -174.4(5) no
N2 C8 C9 C10 . . . . 1.5(9) no
N2 C8 C9 C14 . . . . -175.7(5) no
C8 C9 C10 C11 . . . . 0.1(9) no
C14 C9 C10 C11 . . . . 177.1(6) no
C8 C9 C14 O13 . . . . 165.0(5) no
C8 C9 C14 O14 . . . . -12.6(8) no
C10 C9 C14 O13 . . . . -12.0(9) no
C10 C9 C14 O14 . . . . 170.4(6) no
C9 C10 C11 C12 . . . . -1.9(9) no
C10 C11 C12 N2 . . . . 2.2(8) no
C10 C11 C12 C13 . . . . -176.1(5) no
N2 C12 C13 O11 . . . . -4.9(7) no
N2 C12 C13 O12 . . . . 173.9(5) no
C11 C12 C13 O11 . . . . 173.5(5) no
C11 C12 C13 O12 . . . . -7.7(9) no
N3 C15 C16 C17 . . . . 3.2(9) no
N3 C15 C16 C20 . . . . -173.5(5) no
C15 C16 C17 C18 . . . . -0.7(9) no
C20 C16 C17 C18 . . . . 176.1(6) no
C15 C16 C20 O15 . . . . -16.8(8) no
C15 C16 C20 O16 . . . . 159.0(6) no
C17 C16 C20 O15 . . . . 166.5(6) no
C17 C16 C20 O16 . . . . -17.7(9) no
C16 C17 C18 C19 . . . . -1.8(10) no
C17 C18 C19 N3 . . . . 1.8(10) no
C17 C18 C19 C21 . . . . -176.7(6) no
N3 C19 C21 O17 . . . . -2.2(8) no
N3 C19 C21 O18 . . . . 178.3(5) no
C18 C19 C21 O17 . . . . 176.4(6) no
C18 C19 C21 O18 . . . . -3.1(9) no
